data_7124102
loop_
_publ_author_name
'Kamal, Fadwa'
'Colombel-Rouen, Sophie'
'DUMAS, Adrien'
'Guegan, Jean Paul'
'Roisnel, Thierry'
'Dorcet, Vincent'
'Basle, Olivier'
'Rouen, Mathieu'
'Mauduit, Marc'

_publ_section_title
;
 Activation of olefin metathesis complexes containing unsymmetrical
 unsaturated N-heterocyclic carbenes by copper and gold transmetalation
;
_journal_name_full 'Chemical Communications'
_journal_paper_doi 10.1039/C9CC05776E
_journal_year 2019
_chemical_compound_source 'synthesis as described'
_chemical_formula_moiety 'C20 H28 Au Cl N2'
_chemical_formula_sum 'C20 H28 Au Cl N2'
_chemical_formula_weight 528.86
_space_group_crystal_system monoclinic
_space_group_IT_number 14
_space_group_name_Hall '-P 2ybc'
_space_group_name_H-M_alt 'P 1 21/c 1'
_symmetry_space_group_name_Hall '-P 2ybc'
_symmetry_space_group_name_H-M 'P 1 21/c 1'
_atom_sites_solution_hydrogens geom
_atom_sites_solution_primary dual
_atom_sites_solution_secondary difmap
_audit_update_record
;
2019-07-02 deposited with the CCDC.    2019-09-02 downloaded from the CCDC.
;
_cell_angle_alpha 90
_cell_angle_beta 97.631(6)
_cell_angle_gamma 90
_cell_formula_units_Z 4
_cell_length_a 9.5726(16)
_cell_length_b 10.5813(19)
_cell_length_c 20.181(3)
_cell_measurement_reflns_used 9357
_cell_measurement_temperature 150(2)
_cell_measurement_theta_max 27.5644
_cell_measurement_theta_min 2.1774
_cell_measurement_wavelength 0.71073
_cell_volume 2026.0(6)
_computing_cell_refinement 'APEX3 (Bruker, 2015)'
_computing_data_collection 'SAINT (Bruker, 2014)'
_computing_data_reduction 'SAINT (Bruker, 2014)'
_computing_molecular_graphics 'SXGRAPH (L. Farrugia, 1999), Mercury (CSD, 2016)'
_computing_publication_material 'CRYSCALC (T. Roisnel, local program, 2019)'
_computing_structure_refinement 'SHELXL-2017_1 (Sheldrick, 2017)'
_computing_structure_solution 'SHELXT (Sheldrick, 2015)'
_diffrn_ambient_temperature 150(2)
_diffrn_detector '(CMOS) PHOTON 100'
_diffrn_detector_area_resol_mean 10.4167
_diffrn_measured_fraction_theta_full 0.993
_diffrn_measured_fraction_theta_max 0.991
_diffrn_measurement_device_type 'D8 VENTURE Bruker AXS'
_diffrn_measurement_method 'rotation images'
_diffrn_radiation_monochromator 'multilayer monochromator'
_diffrn_radiation_probe x-ray
_diffrn_radiation_source 'Incoatec microfocus sealed tube'
_diffrn_radiation_type MoK\a
_diffrn_radiation_wavelength 0.71073
_diffrn_reflns_av_R_equivalents 0.0502
_diffrn_reflns_av_unetI/netI 0.0456
_diffrn_reflns_limit_h_max 12
_diffrn_reflns_limit_h_min -12
_diffrn_reflns_limit_k_max 12
_diffrn_reflns_limit_k_min -13
_diffrn_reflns_limit_l_max 26
_diffrn_reflns_limit_l_min -24
_diffrn_reflns_number 16293
_diffrn_reflns_theta_full 25.242
_diffrn_reflns_theta_max 27.485
_diffrn_reflns_theta_min 2.962
_diffrn_source_current 1.0
_diffrn_source_voltage 50.0
_exptl_absorpt_coefficient_mu 7.397
_exptl_absorpt_correction_T_max 0.284
_exptl_absorpt_correction_T_min 0.108
_exptl_absorpt_correction_type multi-scan
_exptl_absorpt_process_details
;
  [Sheldrick, G.M. (2014). SADABS Bruker AXS Inc., Madison, Wisconsin, USA]
;
_exptl_crystal_colour grey
_exptl_crystal_density_diffrn 1.734
_exptl_crystal_description prism
_exptl_crystal_F_000 1032
_exptl_crystal_size_max 0.500
_exptl_crystal_size_mid 0.290
_exptl_crystal_size_min 0.170
_refine_diff_density_max 1.116
_refine_diff_density_min -2.205
_refine_diff_density_rms 0.178
_refine_ls_extinction_method none
_refine_ls_goodness_of_fit_ref 1.130
_refine_ls_hydrogen_treatment constr
_refine_ls_matrix_type full
_refine_ls_number_parameters 220
_refine_ls_number_reflns 4623
_refine_ls_number_restraints 0
_refine_ls_restrained_S_all 1.130
_refine_ls_R_factor_all 0.0358
_refine_ls_R_factor_gt 0.0306
_refine_ls_shift/su_max 0.011
_refine_ls_shift/su_mean 0.000
_refine_ls_structure_factor_coef Fsqd
_refine_ls_weighting_details 'w=1/[\s^2^(Fo^2^)+6.1845P] where P=(Fo^2^+2Fc^2^)/3'
_refine_ls_weighting_scheme calc
_refine_ls_wR_factor_gt 0.0677
_refine_ls_wR_factor_ref 0.0695
_reflns_Friedel_coverage 0.000
_reflns_number_gt 4182
_reflns_number_total 4623
_reflns_threshold_expression >2sigma(I)
_cod_data_source_file c9cc05776e2.cif
_cod_data_source_block SR400x3
_cod_original_cell_volume 2026.1(6)
_cod_database_code 7124102

loop_
_space_group_symop_operation_xyz
'x, y, z'
'-x, y+1/2, -z+1/2'
'-x, -y, -z'
'x, -y-1/2, z-1/2'

loop_
_atom_site_label
_atom_site_type_symbol
_atom_site_fract_x
_atom_site_fract_y
_atom_site_fract_z
_atom_site_U_iso_or_equiv
_atom_site_adp_type
_atom_site_occupancy
_atom_site_site_symmetry_order
_atom_site_calc_flag
_atom_site_refinement_flags_posn
_atom_site_refinement_flags_adp
C1 C 0.0786(5) 0.2597(5) 0.6259(2) 0.0202(9) Uani 1 1 d . .
H1 H -0.014236 0.230430 0.628842 0.024 Uiso 1 1 calc R U
C2 C 0.1183(5) 0.3802(5) 0.6185(2) 0.0218(9) Uani 1 1 d . .
H2 H 0.058922 0.452434 0.615437 0.026 Uiso 1 1 calc R U
C3 C 0.3114(4) 0.2591(4) 0.62266(19) 0.0116(8) Uani 1 1 d . .
C4 C 0.2024(5) 0.0480(4) 0.6347(2) 0.0168(9) Uani 1 1 d . .
H4 H 0.302706 0.021232 0.635071 0.020 Uiso 1 1 calc R U
C5 C 0.1591(6) 0.0096(5) 0.7021(2) 0.0296(11) Uani 1 1 d . .
H5A H 0.056838 0.025114 0.701228 0.035 Uiso 1 1 calc R U
H5B H 0.209640 0.063634 0.737532 0.035 Uiso 1 1 calc R U
C6 C 0.1907(7) -0.1315(6) 0.7200(3) 0.0423(15) Uani 1 1 d . .
H6A H 0.265013 -0.161218 0.693997 0.051 Uiso 1 1 calc R U
H6B H 0.229633 -0.136316 0.767939 0.051 Uiso 1 1 calc R U
C7 C 0.0654(8) -0.2230(7) 0.7075(3) 0.0528(18) Uani 1 1 d . .
H7A H 0.103431 -0.310107 0.708479 0.063 Uiso 1 1 calc R U
H7B H 0.010112 -0.215259 0.745432 0.063 Uiso 1 1 calc R U
C8 C -0.0346(7) -0.2080(6) 0.6440(4) 0.0481(17) Uani 1 1 d . .
H8A H -0.070765 -0.120297 0.642415 0.058 Uiso 1 1 calc R U
H8B H -0.115922 -0.264708 0.646591 0.058 Uiso 1 1 calc R U
C9 C 0.0213(7) -0.2343(5) 0.5782(3) 0.0379(13) Uani 1 1 d . .
H9A H 0.054821 -0.322856 0.578873 0.045 Uiso 1 1 calc R U
H9B H -0.058177 -0.227118 0.541637 0.045 Uiso 1 1 calc R U
C10 C 0.1389(6) -0.1499(5) 0.5618(3) 0.0273(11) Uani 1 1 d . .
H10A H 0.151957 -0.164603 0.514578 0.033 Uiso 1 1 calc R U
H10B H 0.226931 -0.176254 0.589786 0.033 Uiso 1 1 calc R U
C11 C 0.1191(5) -0.0072(4) 0.5717(2) 0.0208(9) Uani 1 1 d . .
H11A H 0.146833 0.037781 0.532461 0.025 Uiso 1 1 calc R U
H11B H 0.017709 0.009600 0.572881 0.025 Uiso 1 1 calc R U
C12 C 0.3459(4) 0.4903(4) 0.6082(2) 0.0156(8) Uani 1 1 d . .
C13 C 0.3412(4) 0.5441(4) 0.5452(2) 0.0173(9) Uani 1 1 d . .
C14 C 0.4186(5) 0.6519(5) 0.5392(2) 0.0223(10) Uani 1 1 d . .
H14 H 0.417803 0.688823 0.496218 0.027 Uiso 1 1 calc R U
C15 C 0.4987(5) 0.7091(4) 0.5942(3) 0.0248(10) Uani 1 1 d . .
C16 C 0.5005(5) 0.6510(5) 0.6562(3) 0.0245(10) Uani 1 1 d . .
H16 H 0.555628 0.687445 0.694000 0.029 Uiso 1 1 calc R U
C17 C 0.4245(5) 0.5416(4) 0.6647(2) 0.0196(9) Uani 1 1 d . .
C18 C 0.2534(5) 0.4885(5) 0.4847(2) 0.0282(11) Uani 1 1 d . .
H18A H 0.153464 0.504500 0.487262 0.042 Uiso 1 1 calc R U
H18B H 0.269877 0.397163 0.483386 0.042 Uiso 1 1 calc R U
H18C H 0.279929 0.527614 0.444174 0.042 Uiso 1 1 calc R U
C19 C 0.5760(7) 0.8300(6) 0.5859(4) 0.0452(16) Uani 1 1 d . .
H19A H 0.508407 0.896002 0.569367 0.068 Uiso 1 1 calc R U
H19B H 0.642941 0.817244 0.553703 0.068 Uiso 1 1 calc R U
H19C H 0.627154 0.855678 0.629044 0.068 Uiso 1 1 calc R U
C20 C 0.4263(6) 0.4821(6) 0.7325(2) 0.0319(12) Uani 1 1 d . .
H20A H 0.329390 0.471671 0.742255 0.048 Uiso 1 1 calc R U
H20B H 0.478447 0.536587 0.766445 0.048 Uiso 1 1 calc R U
H20C H 0.472268 0.399304 0.732908 0.048 Uiso 1 1 calc R U
Au1 Au 0.50989(2) 0.20436(2) 0.62194(2) 0.01447(6) Uani 1 1 d . .
Cl1 Cl 0.73646(11) 0.13783(12) 0.62127(7) 0.0280(3) Uani 1 1 d . .
N1 N 0.1991(4) 0.1868(3) 0.62862(19) 0.0160(7) Uani 1 1 d . .
N2 N 0.2619(4) 0.3791(4) 0.61599(17) 0.0149(7) Uani 1 1 d . .

loop_
_atom_site_aniso_label
_atom_site_aniso_U_11
_atom_site_aniso_U_22
_atom_site_aniso_U_33
_atom_site_aniso_U_23
_atom_site_aniso_U_13
_atom_site_aniso_U_12
C1 0.0106(19) 0.019(2) 0.031(2) 0.0000(19) 0.0028(18) 0.0006(17)
C2 0.012(2) 0.025(2) 0.028(2) 0.0004(19) 0.0007(17) -0.0001(18)
C3 0.0088(17) 0.015(2) 0.0104(18) 0.0008(14) -0.0023(14) -0.0071(15)
C4 0.014(2) 0.016(2) 0.020(2) 0.0041(16) 0.0000(17) -0.0018(16)
C5 0.038(3) 0.031(3) 0.018(2) 0.006(2) -0.002(2) -0.009(2)
C6 0.062(4) 0.036(3) 0.026(3) 0.017(2) -0.005(3) -0.006(3)
C7 0.074(5) 0.041(4) 0.045(4) 0.017(3) 0.014(3) -0.017(3)
C8 0.035(3) 0.035(3) 0.074(5) 0.013(3) 0.006(3) -0.018(3)
C9 0.042(3) 0.020(3) 0.048(3) -0.002(2) -0.007(3) -0.007(2)
C10 0.033(3) 0.019(2) 0.028(3) -0.0046(19) -0.002(2) 0.002(2)
C11 0.023(2) 0.018(2) 0.020(2) 0.0010(17) -0.0036(18) -0.0014(18)
C12 0.0098(19) 0.016(2) 0.020(2) -0.0018(16) -0.0008(16) -0.0005(15)
C13 0.0126(19) 0.017(2) 0.021(2) -0.0025(17) -0.0010(17) 0.0014(16)
C14 0.017(2) 0.021(2) 0.030(3) 0.0026(19) 0.0071(19) 0.0009(18)
C15 0.018(2) 0.013(2) 0.044(3) -0.006(2) 0.007(2) -0.0001(18)
C16 0.015(2) 0.020(2) 0.037(3) -0.011(2) -0.0027(19) -0.0014(18)
C17 0.016(2) 0.019(2) 0.023(2) -0.0045(17) -0.0020(17) 0.0026(17)
C18 0.027(3) 0.034(3) 0.021(2) 0.001(2) -0.004(2) -0.001(2)
C19 0.035(3) 0.025(3) 0.077(5) -0.005(3) 0.010(3) -0.011(2)
C20 0.037(3) 0.037(3) 0.020(2) -0.005(2) -0.005(2) -0.003(2)
Au1 0.00833(8) 0.01538(9) 0.01918(9) 0.00149(6) -0.00011(6) -0.00262(6)
Cl1 0.0085(5) 0.0279(7) 0.0480(7) 0.0012(5) 0.0051(5) -0.0021(4)
N1 0.0092(16) 0.0168(19) 0.0217(19) 0.0041(14) 0.0007(14) -0.0039(14)
N2 0.0100(16) 0.0157(18) 0.0181(17) 0.0015(14) -0.0011(13) 0.0028(14)

loop_
_atom_type_symbol
_atom_type_description
_atom_type_scat_dispersion_real
_atom_type_scat_dispersion_imag
_atom_type_scat_source
C C 0.0033 0.0016 'International Tables Vol C Tables 4.2.6.8 and 6.1.1.4'
H H 0.0000 0.0000 'International Tables Vol C Tables 4.2.6.8 and 6.1.1.4'
Au Au -2.0133 8.8022 'International Tables Vol C Tables 4.2.6.8 and 6.1.1.4'
Cl Cl 0.1484 0.1585 'International Tables Vol C Tables 4.2.6.8 and 6.1.1.4'
N N 0.0061 0.0033 'International Tables Vol C Tables 4.2.6.8 and 6.1.1.4'

loop_
_geom_angle_atom_site_label_1
_geom_angle_atom_site_label_2
_geom_angle_atom_site_label_3
_geom_angle
C2 C1 N1 106.6(4)
C2 C1 H1 126.7
N1 C1 H1 126.7
C1 C2 N2 107.1(4)
C1 C2 H2 126.5
N2 C2 H2 126.5
N1 C3 N2 105.7(4)
N1 C3 Au1 127.9(3)
N2 C3 Au1 126.4(3)
N1 C4 C11 108.0(3)
N1 C4 C5 109.5(4)
C11 C4 C5 117.8(4)
N1 C4 H4 107.0
C11 C4 H4 107.0
C5 C4 H4 107.0
C4 C5 C6 113.2(5)
C4 C5 H5A 108.9
C6 C5 H5A 108.9
C4 C5 H5B 108.9
C6 C5 H5B 108.9
H5A C5 H5B 107.8
C7 C6 C5 116.3(6)
C7 C6 H6A 108.2
C5 C6 H6A 108.2
C7 C6 H6B 108.2
C5 C6 H6B 108.2
H6A C6 H6B 107.4
C8 C7 C6 117.9(5)
C8 C7 H7A 107.8
C6 C7 H7A 107.8
C8 C7 H7B 107.8
C6 C7 H7B 107.8
H7A C7 H7B 107.2
C7 C8 C9 117.9(6)
C7 C8 H8A 107.8
C9 C8 H8A 107.8
C7 C8 H8B 107.8
C9 C8 H8B 107.8
H8A C8 H8B 107.2
C10 C9 C8 116.3(5)
C10 C9 H9A 108.2
C8 C9 H9A 108.2
C10 C9 H9B 108.2
C8 C9 H9B 108.2
H9A C9 H9B 107.4
C9 C10 C11 116.4(5)
C9 C10 H10A 108.2
C11 C10 H10A 108.2
C9 C10 H10B 108.2
C11 C10 H10B 108.2
H10A C10 H10B 107.3
C4 C11 C10 115.1(4)
C4 C11 H11A 108.5
C10 C11 H11A 108.5
C4 C11 H11B 108.5
C10 C11 H11B 108.5
H11A C11 H11B 107.5
C13 C12 C17 122.6(4)
C13 C12 N2 118.8(4)
C17 C12 N2 118.5(4)
C14 C13 C12 118.0(4)
C14 C13 C18 120.1(4)
C12 C13 C18 121.9(4)
C13 C14 C15 122.2(5)
C13 C14 H14 118.9
C15 C14 H14 118.9
C16 C15 C14 117.5(4)
C16 C15 C19 122.0(5)
C14 C15 C19 120.4(5)
C17 C16 C15 122.3(4)
C17 C16 H16 118.8
C15 C16 H16 118.8
C12 C17 C16 117.3(4)
C12 C17 C20 121.5(4)
C16 C17 C20 121.2(4)
C13 C18 H18A 109.5
C13 C18 H18B 109.5
H18A C18 H18B 109.5
C13 C18 H18C 109.5
H18A C18 H18C 109.5
H18B C18 H18C 109.5
C15 C19 H19A 109.5
C15 C19 H19B 109.5
H19A C19 H19B 109.5
C15 C19 H19C 109.5
H19A C19 H19C 109.5
H19B C19 H19C 109.5
C17 C20 H20A 109.5
C17 C20 H20B 109.5
H20A C20 H20B 109.5
C17 C20 H20C 109.5
H20A C20 H20C 109.5
H20B C20 H20C 109.5
C3 Au1 Cl1 178.95(12)
C3 N1 C1 110.7(4)
C3 N1 C4 124.6(4)
C1 N1 C4 124.6(4)
C3 N2 C2 109.9(4)
C3 N2 C12 125.5(3)
C2 N2 C12 124.6(4)

loop_
_geom_bond_atom_site_label_1
_geom_bond_atom_site_label_2
_geom_bond_distance
C1 C2 1.344(7)
C1 N1 1.383(6)
C1 H1 0.9500
C2 N2 1.382(5)
C2 H2 0.9500
C3 N1 1.338(5)
C3 N2 1.356(6)
C3 Au1 1.988(4)
C4 N1 1.474(6)
C4 C11 1.525(6)
C4 C5 1.528(6)
C4 H4 1.0000
C5 C6 1.557(8)
C5 H5A 0.9900
C5 H5B 0.9900
C6 C7 1.537(9)
C6 H6A 0.9900
C6 H6B 0.9900
C7 C8 1.503(9)
C7 H7A 0.9900
C7 H7B 0.9900
C8 C9 1.520(10)
C8 H8A 0.9900
C8 H8B 0.9900
C9 C10 1.508(8)
C9 H9A 0.9900
C9 H9B 0.9900
C10 C11 1.539(7)
C10 H10A 0.9900
C10 H10B 0.9900
C11 H11A 0.9900
C11 H11B 0.9900
C12 C13 1.388(6)
C12 C17 1.390(6)
C12 N2 1.446(6)
C13 C14 1.374(6)
C13 C18 1.507(6)
C14 C15 1.400(7)
C14 H14 0.9500
C15 C16 1.392(8)
C15 C19 1.498(7)
C16 C17 1.390(7)
C16 H16 0.9500
C17 C20 1.504(7)
C18 H18A 0.9800
C18 H18B 0.9800
C18 H18C 0.9800
C19 H19A 0.9800
C19 H19B 0.9800
C19 H19C 0.9800
C20 H20A 0.9800
C20 H20B 0.9800
C20 H20C 0.9800
Au1 Cl1 2.2820(12)

loop_
_geom_hbond_atom_site_label_D
_geom_hbond_atom_site_label_H
_geom_hbond_atom_site_label_A
_geom_hbond_distance_DH
_geom_hbond_distance_HA
_geom_hbond_distance_DA
_geom_hbond_angle_DHA
_geom_hbond_site_symmetry_A
_geom_hbond_publ_flag
C1 H1 Cl1 0.95 2.57 3.509(5) 172.3 1_455 yes

loop_
_geom_torsion_atom_site_label_1
_geom_torsion_atom_site_label_2
_geom_torsion_atom_site_label_3
_geom_torsion_atom_site_label_4
_geom_torsion
N1 C1 C2 N2 0.6(5)
N1 C4 C5 C6 -167.3(4)
C11 C4 C5 C6 68.9(6)
C4 C5 C6 C7 -100.1(6)
C5 C6 C7 C8 41.9(9)
C6 C7 C8 C9 66.0(9)
C7 C8 C9 C10 -62.5(7)
C8 C9 C10 C11 -46.5(7)
N1 C4 C11 C10 166.7(4)
C5 C4 C11 C10 -68.7(6)
C9 C10 C11 C4 102.7(5)
C17 C12 C13 C14 0.5(7)
N2 C12 C13 C14 178.1(4)
C17 C12 C13 C18 -178.9(4)
N2 C12 C13 C18 -1.2(6)
C12 C13 C14 C15 -1.2(7)
C18 C13 C14 C15 178.2(4)
C13 C14 C15 C16 1.5(7)
C13 C14 C15 C19 -177.1(5)
C14 C15 C16 C17 -1.2(7)
C19 C15 C16 C17 177.4(5)
C13 C12 C17 C16 -0.2(7)
N2 C12 C17 C16 -177.8(4)
C13 C12 C17 C20 179.3(4)
N2 C12 C17 C20 1.6(7)
C15 C16 C17 C12 0.5(7)
C15 C16 C17 C20 -178.9(5)
N2 C3 N1 C1 -0.1(5)
Au1 C3 N1 C1 -179.1(3)
N2 C3 N1 C4 177.8(4)
Au1 C3 N1 C4 -1.2(6)
C2 C1 N1 C3 -0.3(5)
C2 C1 N1 C4 -178.2(4)
C11 C4 N1 C3 -113.0(4)
C5 C4 N1 C3 117.5(5)
C11 C4 N1 C1 64.6(5)
C5 C4 N1 C1 -64.8(5)
N1 C3 N2 C2 0.5(5)
Au1 C3 N2 C2 179.5(3)
N1 C3 N2 C12 179.8(4)
Au1 C3 N2 C12 -1.1(6)
C1 C2 N2 C3 -0.7(5)
C1 C2 N2 C12 180.0(4)
C13 C12 N2 C3 103.3(5)
C17 C12 N2 C3 -79.0(5)
C13 C12 N2 C2 -77.5(6)
C17 C12 N2 C2 100.2(5)
